data_2209657
loop_
_publ_author_name
'Li, Shu-Yan'
'Zhong, Ping'
'Hu, Mao-Lin'
'Li, Jin-Hai'

_publ_section_title 5-Amino-4-chloro-1-[2,6-dichloro-4-(trifluoromethyl)phenyl]-1<i>H</i>-pyrazole-3-carbonitrile
_journal_coeditor_code SJ2080
_journal_issue 7
_journal_name_full 'Acta Crystallographica Section E'
_journal_page_first o3090
_journal_page_last o3091
_journal_paper_doi 10.1107/S1600536806023919
_journal_volume 62
_journal_year 2006
_chemical_formula_iupac 'C11 H4 Cl3 F3 N4'
_chemical_formula_moiety 'C11 H4 Cl3 F3 N4'
_chemical_formula_sum 'C11 H4 Cl3 F3 N4'
_chemical_formula_weight 355.53
_chemical_melting_point .452E-305
_chemical_name_systematic
;
4-Chloro-1-[2,6-dichloro-4-(trifluoromethyl)phenyl]-5-amino-1H-pyrazole-
3-carbonitrile
;
_space_group_IT_number 33
_symmetry_cell_setting orthorhombic
_symmetry_space_group_name_Hall 'P 2c -2n'
_symmetry_space_group_name_H-M 'P n a 21'
_atom_sites_solution_hydrogens geom
_atom_sites_solution_primary direct
_atom_sites_solution_secondary difmap
_cell_angle_alpha 90.00
_cell_angle_beta 90.00
_cell_angle_gamma 90.00
_cell_formula_units_Z 4
_cell_length_a 11.4138(9)
_cell_length_b 9.5508(8)
_cell_length_c 13.5082(11)
_cell_measurement_reflns_used 1391
_cell_measurement_temperature 298(2)
_cell_measurement_theta_max 24.16
_cell_measurement_theta_min 2.62
_cell_volume 1472.5(2)
_computing_cell_refinement 'SAINT (Bruker, 2002)'
_computing_data_collection 'SMART (Bruker, 2002)'
_computing_data_reduction SAINT
_computing_molecular_graphics 'SHELXTL (Bruker, 2002)'
_computing_publication_material SHELXL97
_computing_structure_refinement 'SHELXL97 (Sheldrick, 1997)'
_computing_structure_solution 'SHELXS97 (Sheldrick, 1997)'
_diffrn_ambient_temperature 298(2)
_diffrn_measured_fraction_theta_full 0.999
_diffrn_measured_fraction_theta_max 0.999
_diffrn_measurement_device_type 'Bruker APEX area-detector'
_diffrn_measurement_method '\f and \w'
_diffrn_radiation_monochromator graphite
_diffrn_radiation_source 'fine-focus sealed tube'
_diffrn_radiation_type MoK\a
_diffrn_radiation_wavelength 0.71073
_diffrn_reflns_av_R_equivalents 0.0362
_diffrn_reflns_av_sigmaI/netI 0.0487
_diffrn_reflns_limit_h_max 12
_diffrn_reflns_limit_h_min -13
_diffrn_reflns_limit_k_max 10
_diffrn_reflns_limit_k_min -11
_diffrn_reflns_limit_l_max 16
_diffrn_reflns_limit_l_min -16
_diffrn_reflns_number 7390
_diffrn_reflns_theta_full 25.19
_diffrn_reflns_theta_max 25.19
_diffrn_reflns_theta_min 2.61
_diffrn_standards_number 0
_exptl_absorpt_coefficient_mu 0.651
_exptl_absorpt_correction_T_max 0.9437
_exptl_absorpt_correction_T_min 0.8594
_exptl_absorpt_correction_type multi-scan
_exptl_absorpt_process_details '(SADABS; Bruker, 2002)'
_exptl_crystal_colour colorless
_exptl_crystal_density_diffrn 1.604
_exptl_crystal_density_method 'not measured'
_exptl_crystal_description block
_exptl_crystal_F_000 704
_exptl_crystal_size_max 0.24
_exptl_crystal_size_mid 0.10
_exptl_crystal_size_min 0.09
_refine_diff_density_max 0.561
_refine_diff_density_min -0.333
_refine_ls_abs_structure_details 'Flack (1983), 1226 Friedel pairs'
_refine_ls_abs_structure_Flack 0.08(14)
_refine_ls_extinction_method none
_refine_ls_goodness_of_fit_ref 1.071
_refine_ls_hydrogen_treatment mixed
_refine_ls_matrix_type full
_refine_ls_number_parameters 196
_refine_ls_number_reflns 2609
_refine_ls_number_restraints 3
_refine_ls_restrained_S_all 1.071
_refine_ls_R_factor_all 0.0819
_refine_ls_R_factor_gt 0.0693
_refine_ls_shift/su_max 0.000
_refine_ls_shift/su_mean 0.000
_refine_ls_structure_factor_coef Fsqd
_refine_ls_weighting_details 'calc w=1/[\s^2^(Fo^2^)+(0.0912P)^2^+0.7048P] where P=(Fo^2^+2Fc^2^)/3'
_refine_ls_weighting_scheme calc
_refine_ls_wR_factor_gt 0.1650
_refine_ls_wR_factor_ref 0.1737
_reflns_number_gt 2169
_reflns_number_total 2609
_reflns_threshold_expression I>2\s(I)
_cod_data_source_file sj2080.cif
_cod_data_source_block I
_cod_depositor_comments
;
The following automatic conversions were performed:
'_exptl_absorpt_correction_type' value 'Multi-scan' changed to
'multi-scan' according to
'/home/saulius/struct/CIF-dictionaries/cif_core.dic' dictionary named
'cif_core.dic' version 2.4.1 from 2010-06-29.

Automatic conversion script
Id: cif_fix_enum 1527 2010-12-29 10:47:43Z saulius 

The following automatic conversions were performed:

'_exptl_absorpt_correction_type' value 'Multi-scan' changed to
'multi-scan' according to
/home/saulius/struct/CIF-dictionaries/cif_core.dic dictionary named
'cif_core.dic' version 2.4.1 from 2010-06-29.

Automatic conversion script
Id: cif_fix_values 1715 2011-07-08 13:25:40Z adriana 
;
_cod_database_code 2209657
_cod_database_fobs_code 2209657

loop_
_symmetry_equiv_pos_as_xyz
'x, y, z'
'-x, -y, z+1/2'
'x+1/2, -y+1/2, z'
'-x+1/2, y+1/2, z+1/2'

loop_
_atom_site_type_symbol
_atom_site_label
_atom_site_fract_x
_atom_site_fract_y
_atom_site_fract_z
_atom_site_U_iso_or_equiv
_atom_site_adp_type
_atom_site_calc_flag
_atom_site_refinement_flags
_atom_site_occupancy
Cl Cl1 0.29343(19) -0.0380(2) 0.68923(17) 0.0894(7) Uani d . 1
Cl Cl2 0.09988(17) 0.45654(19) 0.78296(15) 0.0782(6) Uani d . 1
Cl Cl3 0.42524(13) 0.23051(17) 1.05434(13) 0.0665(5) Uani d . 1
F F1 0.0563(16) 0.1444(10) 0.3838(6) 0.258(8) Uani d . 1
F F2 -0.0562(8) 0.2679(15) 0.4322(7) 0.251(7) Uani d . 1
F F3 0.0835(7) 0.3568(9) 0.3915(5) 0.162(3) Uani d . 1
N N1 0.2272(4) 0.1941(5) 0.8267(3) 0.0457(11) Uani d . 1
N N2 0.1592(4) 0.1174(6) 0.8899(4) 0.0568(13) Uani d . 1
N N3 0.1404(6) -0.0067(10) 1.1277(6) 0.096(2) Uani d . 1
N N4 0.4028(4) 0.3245(6) 0.8201(5) 0.0604(13) Uani d D 1
C C1 0.0603(10) 0.2473(10) 0.4328(7) 0.095(3) Uani d . 1
C C2 0.1055(6) 0.2319(7) 0.5373(5) 0.0626(18) Uani d . 1
C C3 0.1706(6) 0.1178(7) 0.5597(5) 0.0654(16) Uani d . 1
H H3 0.1872 0.0497 0.5125 0.078 Uiso calc R 1
C C4 0.2119(5) 0.1066(7) 0.6574(5) 0.0573(16) Uani d . 1
C C5 0.1886(4) 0.2113(6) 0.7266(4) 0.0449(13) Uani d . 1
C C6 0.1256(5) 0.3248(6) 0.6978(5) 0.0528(14) Uani d . 1
C C7 0.0804(6) 0.3362(8) 0.6042(6) 0.0641(18) Uani d . 1
H H7 0.0341 0.4123 0.5865 0.077 Uiso calc R 1
C C8 0.2189(5) 0.1200(7) 0.9739(4) 0.0514(14) Uani d . 1
C C9 0.3214(5) 0.1978(6) 0.9644(4) 0.0470(13) Uani d . 1
C C10 0.3253(5) 0.2456(6) 0.8692(4) 0.0456(13) Uani d . 1
C C11 0.1734(6) 0.0504(8) 1.0603(6) 0.0664(17) Uani d . 1
H H4A 0.459(5) 0.354(8) 0.855(5) 0.080 Uiso d D 1
H H4B 0.385(6) 0.374(7) 0.770(4) 0.080 Uiso d D 1

loop_
_atom_site_aniso_label
_atom_site_aniso_U_11
_atom_site_aniso_U_22
_atom_site_aniso_U_33
_atom_site_aniso_U_12
_atom_site_aniso_U_13
_atom_site_aniso_U_23
Cl1 0.1019(14) 0.0746(12) 0.0916(13) 0.0270(10) -0.0322(11) -0.0049(11)
Cl2 0.0835(12) 0.0761(11) 0.0750(11) 0.0207(9) -0.0045(9) -0.0111(9)
Cl3 0.0662(9) 0.0787(10) 0.0545(8) -0.0069(8) -0.0241(8) 0.0080(9)
F1 0.52(2) 0.139(6) 0.114(6) 0.094(10) -0.180(10) -0.036(6)
F2 0.159(8) 0.48(2) 0.120(7) -0.063(10) -0.086(6) 0.081(10)
F3 0.249(9) 0.159(6) 0.080(4) -0.067(6) -0.055(5) 0.059(4)
N1 0.041(2) 0.057(3) 0.039(2) -0.008(2) -0.004(2) 0.009(2)
N2 0.047(2) 0.076(4) 0.047(3) -0.003(2) -0.006(2) 0.019(3)
N3 0.070(4) 0.146(7) 0.072(4) -0.003(4) 0.005(3) 0.054(4)
N4 0.043(2) 0.071(4) 0.068(3) -0.012(2) -0.016(2) 0.018(3)
C1 0.134(8) 0.081(6) 0.069(6) -0.025(5) -0.045(5) 0.007(5)
C2 0.077(4) 0.056(4) 0.055(4) -0.020(3) -0.022(3) 0.018(3)
C3 0.082(4) 0.061(4) 0.054(4) -0.005(3) -0.016(3) -0.008(4)
C4 0.057(3) 0.053(4) 0.062(4) 0.004(3) -0.013(3) 0.008(3)
C5 0.036(2) 0.051(3) 0.048(3) -0.007(2) -0.003(2) 0.005(3)
C6 0.041(3) 0.060(4) 0.057(4) -0.004(3) -0.001(3) 0.000(3)
C7 0.064(4) 0.056(4) 0.072(4) -0.005(3) -0.018(3) 0.023(4)
C8 0.042(3) 0.071(4) 0.042(3) 0.004(3) -0.001(2) 0.009(3)
C9 0.046(3) 0.051(3) 0.043(3) 0.007(2) -0.007(3) 0.004(3)
C10 0.042(3) 0.044(3) 0.051(3) 0.001(2) 0.002(2) 0.002(3)
C11 0.056(3) 0.085(5) 0.059(4) -0.001(3) -0.010(3) 0.015(4)

loop_
_atom_type_symbol
_atom_type_description
_atom_type_scat_dispersion_real
_atom_type_scat_dispersion_imag
_atom_type_scat_source
C C 0.0033 0.0016 'International Tables Vol C Tables 4.2.6.8 and 6.1.1.4'
H H 0.0000 0.0000 'International Tables Vol C Tables 4.2.6.8 and 6.1.1.4'
N N 0.0061 0.0033 'International Tables Vol C Tables 4.2.6.8 and 6.1.1.4'
F F 0.0171 0.0103 'International Tables Vol C Tables 4.2.6.8 and 6.1.1.4'
Cl Cl 0.1484 0.1585 'International Tables Vol C Tables 4.2.6.8 and 6.1.1.4'

loop_
_geom_angle_atom_site_label_1
_geom_angle_atom_site_label_2
_geom_angle_atom_site_label_3
_geom_angle
C10 N1 N2 113.6(4)
C10 N1 C5 128.0(5)
N2 N1 C5 118.5(4)
C8 N2 N1 103.5(5)
C10 N4 H4A 115(5)
C10 N4 H4B 123(5)
H4A N4 H4B 116(7)
F1 C1 F3 117.7(11)
F1 C1 F2 94.6(11)
F3 C1 F2 95.0(10)
F1 C1 C2 117.1(8)
F3 C1 C2 116.0(8)
F2 C1 C2 111.0(9)
C3 C2 C7 123.4(6)
C3 C2 C1 118.3(7)
C7 C2 C1 118.3(7)
C2 C3 C4 117.1(6)
C2 C3 H3 121.5
C4 C3 H3 121.5
C5 C4 C3 120.7(6)
C5 C4 Cl1 120.7(4)
C3 C4 Cl1 118.5(5)
C6 C5 C4 118.8(5)
C6 C5 N1 121.7(5)
C4 C5 N1 119.5(5)
C5 C6 C7 121.9(6)
C5 C6 Cl2 118.7(5)
C7 C6 Cl2 119.5(5)
C6 C7 C2 118.1(6)
C6 C7 H7 121.0
C2 C7 H7 121.0
N2 C8 C9 111.3(5)
N2 C8 C11 120.0(5)
C9 C8 C11 128.6(5)
C10 C9 C8 107.0(5)
C10 C9 Cl3 125.5(5)
C8 C9 Cl3 127.5(4)
N4 C10 N1 122.8(5)
N4 C10 C9 132.6(6)
N1 C10 C9 104.6(5)
N3 C11 C8 178.1(8)

loop_
_geom_bond_atom_site_label_1
_geom_bond_atom_site_label_2
_geom_bond_distance
Cl1 C4 1.721(6)
Cl2 C6 1.730(6)
Cl3 C9 1.726(5)
F1 C1 1.186(11)
F2 C1 1.344(13)
F3 C1 1.214(11)
N1 C10 1.351(7)
N1 N2 1.367(7)
N1 C5 1.431(7)
N2 C8 1.323(7)
N3 C11 1.126(9)
N4 C10 1.338(8)
N4 H4A 0.84(2)
N4 H4B 0.84(2)
C1 C2 1.510(10)
C2 C3 1.353(9)
C2 C7 1.375(11)
C3 C4 1.405(9)
C3 H3 0.9300
C4 C5 1.394(9)
C5 C6 1.358(8)
C6 C7 1.369(10)
C7 H7 0.9300
C8 C9 1.392(8)
C8 C11 1.440(10)
C9 C10 1.365(8)

loop_
_geom_hbond_atom_site_label_D
_geom_hbond_atom_site_label_H
_geom_hbond_atom_site_label_A
_geom_hbond_site_symmetry_A
_geom_hbond_distance_DH
_geom_hbond_distance_HA
_geom_hbond_distance_DA
_geom_hbond_angle_DHA
N4 H4A N2 3 0.84(2) 2.35(4) 3.125(7) 153(7)
N4 H4B N3 4_554 0.84(2) 2.26(2) 3.098(9) 172(7)

loop_
_cod_related_entry_id
_cod_related_entry_database
_cod_related_entry_code
1 ChemSpider 21127876
